data_4082066
loop_
_publ_author_name
'Rakesh, Prakul'
'Singh, Harkesh B.'
'Butcher, Ray J.'

_publ_section_title
;
 Synthesis of Selenenium Ions: Isolation of Highly Conjugated,
 pH-Sensitive
 4,4&#x2032;-Bis(methylimino)-1,1&#x2032;-binaphthylene-5-diselenenium(II)
 Triflate
;
_journal_issue 24
_journal_name_full Organometallics
_journal_page_first 7275
_journal_paper_doi 10.1021/om400460z
_journal_volume 32
_journal_year 2013
_chemical_formula_moiety 'C23 H22 N O Se, Cl O4'
_chemical_formula_sum 'C23 H22 Cl N O5 Se'
_chemical_formula_weight 506.83
_chemical_name_systematic
; 
 ? 
;
_space_group_IT_number 14
_symmetry_cell_setting monoclinic
_symmetry_space_group_name_Hall '-P 2ybc'
_symmetry_space_group_name_H-M 'P 1 21/c 1'
_atom_sites_solution_hydrogens geom
_atom_sites_solution_primary direct
_atom_sites_solution_secondary difmap
_audit_creation_method SHELXL-97
_cell_angle_alpha 90.00
_cell_angle_beta 98.752(5)
_cell_angle_gamma 90.00
_cell_formula_units_Z 4
_cell_length_a 8.8006(5)
_cell_length_b 11.9636(6)
_cell_length_c 20.9629(11)
_cell_measurement_reflns_used 4500
_cell_measurement_temperature 295(2)
_cell_measurement_theta_max 32.7151
_cell_measurement_theta_min 5.1022
_cell_volume 2181.4(2)
_computing_cell_refinement
;
CrysAlisPro, Oxford Diffraction Ltd.,
Version 1.171.33.55 (release 05-01-2010 CrysAlis171 .NET)
(compiled Jan  5 2010,16:28:46)
;
_computing_data_collection
;
CrysAlisPro, Oxford Diffraction Ltd.,
Version 1.171.33.55 (release 05-01-2010 CrysAlis171 .NET)
(compiled Jan  5 2010,16:28:46)
;
_computing_data_reduction
;
CrysAlisPro, Oxford Diffraction Ltd.,
Version 1.171.33.55 (release 05-01-2010 CrysAlis171 .NET)
(compiled Jan  5 2010,16:28:46)
;
_computing_molecular_graphics 'Shelxtl (Bruker, 1998)'
_computing_publication_material Shelxtl
_computing_structure_refinement 'SHELXL-97 (Sheldrick, 2008)'
_computing_structure_solution 'SHELXS-97 (Sheldrick, 2008)'
_diffrn_ambient_temperature 295(2)
_diffrn_detector_area_resol_mean 10.5081
_diffrn_measured_fraction_theta_full 0.989
_diffrn_measured_fraction_theta_max 0.901
_diffrn_measurement_device_type 'Xcalibur, Ruby, Gemini'
_diffrn_measurement_method '\w scans'
_diffrn_radiation_monochromator graphite
_diffrn_radiation_source 'Enhance (Mo) X-ray Source'
_diffrn_radiation_type MoK\a
_diffrn_radiation_wavelength 0.71073
_diffrn_reflns_av_R_equivalents 0.0506
_diffrn_reflns_av_sigmaI/netI 0.1446
_diffrn_reflns_limit_h_max 8
_diffrn_reflns_limit_h_min -13
_diffrn_reflns_limit_k_max 15
_diffrn_reflns_limit_k_min -18
_diffrn_reflns_limit_l_max 30
_diffrn_reflns_limit_l_min -30
_diffrn_reflns_number 18769
_diffrn_reflns_theta_full 25.00
_diffrn_reflns_theta_max 32.79
_diffrn_reflns_theta_min 5.21
_exptl_absorpt_coefficient_mu 1.879
_exptl_absorpt_correction_T_max 1.00000
_exptl_absorpt_correction_T_min 0.58088
_exptl_absorpt_correction_type multi-scan
_exptl_absorpt_process_details
;
CrysAlisPro, Oxford Diffraction Ltd.,
Version 1.171.33.55 (release 05-01-2010 CrysAlis171 .NET)
(compiled Jan  5 2010,16:28:46)
Empirical absorption correction using spherical harmonics,
 implemented in SCALE3 ABSPACK scaling algorithm.
;
_exptl_crystal_colour colorless
_exptl_crystal_density_diffrn 1.543
_exptl_crystal_density_method 'not measured'
_exptl_crystal_description prism
_exptl_crystal_F_000 1032
_exptl_crystal_size_max 0.52
_exptl_crystal_size_mid 0.39
_exptl_crystal_size_min 0.24
_refine_diff_density_max 0.466
_refine_diff_density_min -0.411
_refine_diff_density_rms 0.055
_refine_ls_extinction_method none
_refine_ls_goodness_of_fit_ref 0.746
_refine_ls_hydrogen_treatment constr
_refine_ls_matrix_type full
_refine_ls_number_parameters 284
_refine_ls_number_reflns 7301
_refine_ls_number_restraints 0
_refine_ls_restrained_S_all 0.746
_refine_ls_R_factor_all 0.1131
_refine_ls_R_factor_gt 0.0356
_refine_ls_shift/su_max 0.001
_refine_ls_shift/su_mean 0.000
_refine_ls_structure_factor_coef Fsqd
_refine_ls_weighting_details 'calc w=1/[\s^2^(Fo^2^)+(0.0256P)^2^] where P=(Fo^2^+2Fc^2^)/3'
_refine_ls_weighting_scheme calc
_refine_ls_wR_factor_gt 0.0594
_refine_ls_wR_factor_ref 0.0655
_reflns_number_gt 3189
_reflns_number_total 7301
_reflns_threshold_expression I>2\s(I)
_cod_data_source_file om400460z_si_002.cif
_cod_data_source_block 13
_cod_database_code 4082066

loop_
_symmetry_equiv_pos_as_xyz
'x, y, z'
'-x, y+1/2, -z+1/2'
'-x, -y, -z'
'x, -y-1/2, z-1/2'

loop_
_atom_site_label
_atom_site_type_symbol
_atom_site_fract_x
_atom_site_fract_y
_atom_site_fract_z
_atom_site_U_iso_or_equiv
_atom_site_adp_type
_atom_site_occupancy
_atom_site_symmetry_multiplicity
_atom_site_calc_flag
_atom_site_refinement_flags
Se Se 0.24747(3) 0.376400(17) 0.754122(9) 0.03776(7) Uani 1 1 d .
Cl Cl 0.24687(7) 0.73243(5) 0.78850(3) 0.05037(16) Uani 1 1 d .
O1 O 0.30012(15) 0.11582(11) 0.64714(6) 0.0371(3) Uani 1 1 d .
O11 O 0.2738(2) 0.61513(13) 0.78585(8) 0.0709(5) Uani 1 1 d .
O12 O 0.12444(19) 0.75351(15) 0.82385(9) 0.0831(6) Uani 1 1 d .
O13 O 0.2008(2) 0.76909(15) 0.72301(9) 0.0945(6) Uani 1 1 d .
O14 O 0.3793(2) 0.79091(18) 0.81602(11) 0.1169(8) Uani 1 1 d .
N1 N 0.27805(18) 0.23153(13) 0.72701(7) 0.0327(4) Uani 1 1 d .
C1 C 0.2315(2) 0.41217(15) 0.66517(8) 0.0281(4) Uani 1 1 d .
C2 C 0.2041(2) 0.51581(15) 0.63920(9) 0.0307(5) Uani 1 1 d .
H2A H 0.1856 0.5760 0.6650 0.037 Uiso 1 1 calc R
C3 C 0.2042(2) 0.53013(15) 0.57251(9) 0.0292(4) Uani 1 1 d .
C4 C 0.1776(2) 0.63637(16) 0.54331(10) 0.0385(5) Uani 1 1 d .
H4A H 0.1575 0.6971 0.5684 0.046 Uiso 1 1 calc R
C5 C 0.1809(2) 0.65144(17) 0.47962(10) 0.0444(6) Uani 1 1 d .
H5A H 0.1636 0.7220 0.4614 0.053 Uiso 1 1 calc R
C6 C 0.2103(3) 0.56046(18) 0.44111(10) 0.0493(6) Uani 1 1 d .
H6A H 0.2138 0.5715 0.3974 0.059 Uiso 1 1 calc R
C7 C 0.2337(3) 0.45693(17) 0.46666(10) 0.0465(6) Uani 1 1 d .
H7A H 0.2515 0.3977 0.4400 0.056 Uiso 1 1 calc R
C8 C 0.2316(2) 0.43693(15) 0.53324(9) 0.0305(5) Uani 1 1 d .
C9 C 0.2560(2) 0.32915(16) 0.56060(9) 0.0290(4) Uani 1 1 d .
C10 C 0.2555(2) 0.31743(15) 0.62638(9) 0.0277(4) Uani 1 1 d .
C11 C 0.2797(2) 0.23262(15) 0.51743(8) 0.0295(5) Uani 1 1 d .
C12 C 0.4245(2) 0.20979(15) 0.50215(9) 0.0349(5) Uani 1 1 d .
H12A H 0.5091 0.2493 0.5227 0.042 Uiso 1 1 calc R
C13 C 0.4454(2) 0.12906(16) 0.45672(9) 0.0365(5) Uani 1 1 d .
C14 C 0.3172(3) 0.07141(16) 0.42689(9) 0.0395(5) Uani 1 1 d .
H14A H 0.3299 0.0171 0.3964 0.047 Uiso 1 1 calc R
C15 C 0.1717(3) 0.09181(16) 0.44082(10) 0.0400(5) Uani 1 1 d .
C16 C 0.1548(2) 0.17308(16) 0.48684(9) 0.0368(5) Uani 1 1 d .
H16A H 0.0577 0.1876 0.4972 0.044 Uiso 1 1 calc R
C17 C 0.6026(2) 0.10460(18) 0.43879(11) 0.0553(6) Uani 1 1 d .
H17A H 0.6807 0.1280 0.4732 0.083 Uiso 1 1 calc R
H17B H 0.6144 0.1445 0.4001 0.083 Uiso 1 1 calc R
H17C H 0.6121 0.0258 0.4316 0.083 Uiso 1 1 calc R
C18 C 0.0325(3) 0.0302(2) 0.40669(12) 0.0690(7) Uani 1 1 d .
H18A H 0.0635 -0.0416 0.3927 0.104 Uiso 1 1 calc R
H18B H -0.0135 0.0727 0.3699 0.104 Uiso 1 1 calc R
H18C H -0.0408 0.0203 0.4358 0.104 Uiso 1 1 calc R
C19 C 0.2783(2) 0.21901(16) 0.66540(9) 0.0296(4) Uani 1 1 d .
C20 C 0.3369(3) 0.04978(17) 0.70693(9) 0.0428(5) Uani 1 1 d .
H20A H 0.4457 0.0321 0.7150 0.051 Uiso 1 1 calc R
H20B H 0.2791 -0.0196 0.7034 0.051 Uiso 1 1 calc R
C21 C 0.2924(2) 0.12219(17) 0.76179(9) 0.0347(5) Uani 1 1 d .
C22 C 0.4173(2) 0.12731(19) 0.81974(10) 0.0506(6) Uani 1 1 d .
H22A H 0.3856 0.1758 0.8517 0.076 Uiso 1 1 calc R
H22B H 0.5100 0.1557 0.8068 0.076 Uiso 1 1 calc R
H22C H 0.4356 0.0537 0.8375 0.076 Uiso 1 1 calc R
C23 C 0.1364(2) 0.08970(19) 0.77939(11) 0.0523(6) Uani 1 1 d .
H23A H 0.1074 0.1425 0.8099 0.078 Uiso 1 1 calc R
H23B H 0.1427 0.0163 0.7981 0.078 Uiso 1 1 calc R
H23C H 0.0607 0.0899 0.7412 0.078 Uiso 1 1 calc R

loop_
_atom_site_aniso_label
_atom_site_aniso_U_11
_atom_site_aniso_U_22
_atom_site_aniso_U_33
_atom_site_aniso_U_23
_atom_site_aniso_U_13
_atom_site_aniso_U_12
Se 0.05557(14) 0.03661(12) 0.02229(11) -0.00501(10) 0.00970(9) 0.00315(12)
Cl 0.0538(4) 0.0442(4) 0.0539(4) -0.0185(3) 0.0105(3) -0.0006(3)
O1 0.0562(9) 0.0264(8) 0.0288(7) -0.0016(6) 0.0071(6) 0.0059(7)
O11 0.1070(14) 0.0446(10) 0.0619(11) -0.0012(9) 0.0154(10) 0.0195(9)
O12 0.0647(11) 0.0989(14) 0.0904(14) -0.0508(12) 0.0273(10) -0.0043(11)
O13 0.1528(18) 0.0635(13) 0.0661(13) 0.0144(10) 0.0124(13) 0.0062(13)
O14 0.0626(12) 0.1318(19) 0.155(2) -0.0730(16) 0.0110(13) -0.0284(13)
N1 0.0464(10) 0.0281(9) 0.0254(9) 0.0003(7) 0.0114(8) 0.0014(8)
C1 0.0338(11) 0.0304(11) 0.0207(10) -0.0044(8) 0.0062(8) 0.0003(9)
C2 0.0389(12) 0.0259(11) 0.0284(11) -0.0073(9) 0.0088(9) 0.0015(9)
C3 0.0320(11) 0.0263(11) 0.0295(11) -0.0010(9) 0.0052(9) -0.0011(9)
C4 0.0508(13) 0.0264(12) 0.0400(12) -0.0040(10) 0.0120(10) 0.0024(10)
C5 0.0667(15) 0.0271(13) 0.0399(13) 0.0108(9) 0.0093(12) 0.0025(11)
C6 0.0797(17) 0.0405(14) 0.0293(12) 0.0055(10) 0.0132(12) 0.0016(13)
C7 0.0775(17) 0.0336(14) 0.0305(12) -0.0037(9) 0.0148(11) 0.0022(12)
C8 0.0405(12) 0.0278(11) 0.0236(11) 0.0000(8) 0.0063(9) 0.0015(9)
C9 0.0333(11) 0.0284(11) 0.0261(11) -0.0048(8) 0.0073(9) 0.0015(9)
C10 0.0343(11) 0.0252(11) 0.0241(11) -0.0032(8) 0.0058(9) 0.0022(9)
C11 0.0468(13) 0.0219(11) 0.0207(10) -0.0015(8) 0.0085(9) 0.0018(10)
C12 0.0449(13) 0.0283(11) 0.0325(12) -0.0059(9) 0.0094(10) -0.0012(10)
C13 0.0543(13) 0.0253(11) 0.0336(11) 0.0028(10) 0.0186(10) 0.0055(11)
C14 0.0660(15) 0.0270(12) 0.0268(11) -0.0098(9) 0.0114(11) 0.0039(11)
C15 0.0547(15) 0.0323(12) 0.0315(12) -0.0060(9) 0.0012(11) 0.0004(10)
C16 0.0413(13) 0.0360(12) 0.0331(12) -0.0043(9) 0.0061(10) 0.0031(10)
C17 0.0642(16) 0.0451(15) 0.0631(16) -0.0112(12) 0.0305(13) -0.0010(12)
C18 0.0724(18) 0.0687(17) 0.0620(17) -0.0267(14) -0.0025(14) -0.0121(14)
C19 0.0317(11) 0.0292(12) 0.0276(11) -0.0027(9) 0.0041(9) 0.0021(9)
C20 0.0591(14) 0.0346(12) 0.0339(12) 0.0081(9) 0.0048(11) 0.0100(11)
C21 0.0386(13) 0.0340(11) 0.0314(11) 0.0092(10) 0.0051(10) 0.0062(10)
C22 0.0490(14) 0.0639(15) 0.0376(12) 0.0102(12) 0.0026(11) 0.0015(12)
C23 0.0455(14) 0.0570(16) 0.0552(15) 0.0181(12) 0.0107(12) -0.0002(11)

loop_
_atom_type_symbol
_atom_type_description
_atom_type_scat_dispersion_real
_atom_type_scat_dispersion_imag
_atom_type_scat_source
C C 0.0033 0.0016 'International Tables Vol C Tables 4.2.6.8 and 6.1.1.4'
H H 0.0000 0.0000 'International Tables Vol C Tables 4.2.6.8 and 6.1.1.4'
N N 0.0061 0.0033 'International Tables Vol C Tables 4.2.6.8 and 6.1.1.4'
O O 0.0106 0.0060 'International Tables Vol C Tables 4.2.6.8 and 6.1.1.4'
Cl Cl 0.1484 0.1585 'International Tables Vol C Tables 4.2.6.8 and 6.1.1.4'
Se Se -0.0929 2.2259 'International Tables Vol C Tables 4.2.6.8 and 6.1.1.4'

loop_
_geom_angle_atom_site_label_1
_geom_angle_atom_site_label_2
_geom_angle_atom_site_label_3
_geom_angle
N1 Se C1 84.39(7)
N1 Se O11 165.52(6)
C1 Se O11 89.70(7)
O14 Cl O12 110.19(11)
O14 Cl O11 111.92(12)
O12 Cl O11 109.83(12)
O14 Cl O13 109.59(14)
O12 Cl O13 108.52(12)
O11 Cl O13 106.69(11)
C19 O1 C20 106.16(14)
Cl O11 Se 163.58(10)
C19 N1 C21 111.79(16)
C19 N1 Se 115.71(13)
C21 N1 Se 132.35(12)
C2 C1 C10 121.84(17)
C2 C1 Se 125.50(14)
C10 C1 Se 112.64(13)
C1 C2 C3 118.75(17)
C1 C2 H2A 120.6
C3 C2 H2A 120.6
C2 C3 C4 120.91(17)
C2 C3 C8 120.19(17)
C4 C3 C8 118.90(17)
C5 C4 C3 121.35(18)
C5 C4 H4A 119.3
C3 C4 H4A 119.3
C4 C5 C6 119.90(19)
C4 C5 H5A 120.1
C6 C5 H5A 120.1
C7 C6 C5 120.9(2)
C7 C6 H6A 119.6
C5 C6 H6A 119.6
C6 C7 C8 121.33(19)
C6 C7 H7A 119.3
C8 C7 H7A 119.3
C9 C8 C7 121.93(17)
C9 C8 C3 120.43(16)
C7 C8 C3 117.64(18)
C10 C9 C8 118.18(16)
C10 C9 C11 122.92(17)
C8 C9 C11 118.90(16)
C9 C10 C1 120.57(17)
C9 C10 C19 129.09(17)
C1 C10 C19 110.34(16)
C16 C11 C12 118.99(17)
C16 C11 C9 120.14(17)
C12 C11 C9 120.50(17)
C11 C12 C13 121.14(18)
C11 C12 H12A 119.4
C13 C12 H12A 119.4
C14 C13 C12 118.17(18)
C14 C13 C17 120.15(18)
C12 C13 C17 121.68(19)
C15 C14 C13 122.32(18)
C15 C14 H14A 118.8
C13 C14 H14A 118.8
C14 C15 C16 118.07(18)
C14 C15 C18 121.67(19)
C16 C15 C18 120.3(2)
C11 C16 C15 121.31(19)
C11 C16 H16A 119.3
C15 C16 H16A 119.3
C13 C17 H17A 109.5
C13 C17 H17B 109.5
H17A C17 H17B 109.5
C13 C17 H17C 109.5
H17A C17 H17C 109.5
H17B C17 H17C 109.5
C15 C18 H18A 109.5
C15 C18 H18B 109.5
H18A C18 H18B 109.5
C15 C18 H18C 109.5
H18A C18 H18C 109.5
H18B C18 H18C 109.5
N1 C19 O1 114.80(16)
N1 C19 C10 116.86(17)
O1 C19 C10 128.34(17)
O1 C20 C21 106.61(15)
O1 C20 H20A 110.4
C21 C20 H20A 110.4
O1 C20 H20B 110.4
C21 C20 H20B 110.4
H20A C20 H20B 108.6
N1 C21 C22 110.75(16)
N1 C21 C23 109.21(15)
C22 C21 C23 112.80(17)
N1 C21 C20 98.07(14)
C22 C21 C20 112.79(16)
C23 C21 C20 112.25(17)
C21 C22 H22A 109.5
C21 C22 H22B 109.5
H22A C22 H22B 109.5
C21 C22 H22C 109.5
H22A C22 H22C 109.5
H22B C22 H22C 109.5
C21 C23 H23A 109.5
C21 C23 H23B 109.5
H23A C23 H23B 109.5
C21 C23 H23C 109.5
H23A C23 H23C 109.5
H23B C23 H23C 109.5

loop_
_geom_bond_atom_site_label_1
_geom_bond_atom_site_label_2
_geom_bond_distance
Se N1 1.8563(15)
Se C1 1.8975(18)
Se O11 2.9337(16)
Cl O14 1.4061(18)
Cl O12 1.4200(16)
Cl O11 1.4256(16)
Cl O13 1.4394(19)
O1 C19 1.315(2)
O1 C20 1.475(2)
N1 C19 1.301(2)
N1 C21 1.494(2)
C1 C2 1.361(2)
C1 C10 1.429(2)
C2 C3 1.409(2)
C2 H2A 0.9300
C3 C4 1.415(3)
C3 C8 1.428(2)
C4 C5 1.352(3)
C4 H4A 0.9300
C5 C6 1.403(3)
C5 H5A 0.9300
C6 C7 1.353(3)
C6 H6A 0.9300
C7 C8 1.419(3)
C7 H7A 0.9300
C8 C9 1.414(3)
C9 C10 1.387(2)
C9 C11 1.501(2)
C10 C19 1.430(2)
C11 C16 1.383(2)
C11 C12 1.387(2)
C12 C13 1.388(2)
C12 H12A 0.9300
C13 C14 1.387(3)
C13 C17 1.516(3)
C14 C15 1.378(3)
C14 H14A 0.9300
C15 C16 1.393(3)
C15 C18 1.513(3)
C16 H16A 0.9300
C17 H17A 0.9600
C17 H17B 0.9600
C17 H17C 0.9600
C18 H18A 0.9600
C18 H18B 0.9600
C18 H18C 0.9600
C20 C21 1.538(3)
C20 H20A 0.9700
C20 H20B 0.9700
C21 C22 1.510(3)
C21 C23 1.525(3)
C22 H22A 0.9600
C22 H22B 0.9600
C22 H22C 0.9600
C23 H23A 0.9600
C23 H23B 0.9600
C23 H23C 0.9600

loop_
_geom_hbond_atom_site_label_D
_geom_hbond_atom_site_label_H
_geom_hbond_atom_site_label_A
_geom_hbond_distance_DH
_geom_hbond_distance_HA
_geom_hbond_distance_DA
_geom_hbond_angle_DHA
_geom_hbond_site_symmetry_A
C2 H2A O11 0.93 2.58 3.266(2) 131.2 .
C2 H2A O13 0.93 2.60 3.505(3) 163.3 .
C17 H17C O1 0.96 2.57 3.377(2) 142.3 3_656

loop_
_geom_torsion_atom_site_label_1
_geom_torsion_atom_site_label_2
_geom_torsion_atom_site_label_3
_geom_torsion_atom_site_label_4
_geom_torsion
O14 Cl O11 Se -163.5(4)
O12 Cl O11 Se 73.8(4)
O13 Cl O11 Se -43.6(4)
N1 Se O11 Cl 119.6(4)
C1 Se O11 Cl 53.9(4)
C1 Se N1 C19 1.21(14)
O11 Se N1 C19 -65.1(3)
C1 Se N1 C21 -173.89(17)
O11 Se N1 C21 119.8(2)
N1 Se C1 C2 179.32(18)
O11 Se C1 C2 -13.91(17)
N1 Se C1 C10 -2.22(13)
O11 Se C1 C10 164.54(13)
C10 C1 C2 C3 -1.9(3)
Se C1 C2 C3 176.38(14)
C1 C2 C3 C4 -179.45(17)
C1 C2 C3 C8 0.4(3)
C2 C3 C4 C5 178.52(19)
C8 C3 C4 C5 -1.4(3)
C3 C4 C5 C6 0.3(3)
C4 C5 C6 C7 0.9(3)
C5 C6 C7 C8 -1.0(3)
C6 C7 C8 C9 -179.9(2)
C6 C7 C8 C3 -0.1(3)
C2 C3 C8 C9 1.2(3)
C4 C3 C8 C9 -178.92(18)
C2 C3 C8 C7 -178.65(18)
C4 C3 C8 C7 1.2(3)
C7 C8 C9 C10 178.56(18)
C3 C8 C9 C10 -1.3(3)
C7 C8 C9 C11 -2.0(3)
C3 C8 C9 C11 178.18(16)
C8 C9 C10 C1 -0.2(3)
C11 C9 C10 C1 -179.63(16)
C8 C9 C10 C19 -179.46(19)
C11 C9 C10 C19 1.1(3)
C2 C1 C10 C9 1.9(3)
Se C1 C10 C9 -176.66(14)
C2 C1 C10 C19 -178.73(18)
Se C1 C10 C19 2.75(19)
C10 C9 C11 C16 91.1(2)
C8 C9 C11 C16 -88.3(2)
C10 C9 C11 C12 -96.0(2)
C8 C9 C11 C12 84.6(2)
C16 C11 C12 C13 0.3(3)
C9 C11 C12 C13 -172.67(17)
C11 C12 C13 C14 -0.1(3)
C11 C12 C13 C17 178.99(18)
C12 C13 C14 C15 0.1(3)
C17 C13 C14 C15 -178.99(19)
C13 C14 C15 C16 -0.3(3)
C13 C14 C15 C18 178.5(2)
C12 C11 C16 C15 -0.6(3)
C9 C11 C16 C15 172.42(18)
C14 C15 C16 C11 0.6(3)
C18 C15 C16 C11 -178.27(19)
C21 N1 C19 O1 -3.9(2)
Se N1 C19 O1 -179.99(11)
C21 N1 C19 C10 176.21(15)
Se N1 C19 C10 0.1(2)
C20 O1 C19 N1 -7.0(2)
C20 O1 C19 C10 172.91(19)
C9 C10 C19 N1 177.44(18)
C1 C10 C19 N1 -1.9(2)
C9 C10 C19 O1 -2.4(3)
C1 C10 C19 O1 178.22(17)
C19 O1 C20 C21 14.5(2)
C19 N1 C21 C22 130.23(18)
Se N1 C21 C22 -54.5(2)
C19 N1 C21 C23 -104.97(19)
Se N1 C21 C23 70.3(2)
C19 N1 C21 C20 12.06(19)
Se N1 C21 C20 -172.70(14)
O1 C20 C21 N1 -15.27(18)
O1 C20 C21 C22 -131.87(18)
O1 C20 C21 C23 99.37(19)
